data_2239259
loop_
_publ_author_name
'Geiger, David K.'
'Isaac, Ava L.'

_publ_section_title
;
 5,6-Dimethyl-2-(5-methylthiophen-2-yl)-1-[(5-methylthiophen-2-yl)methyl]-1<i>H</i>-benzimidazole
;
_journal_coeditor_code QK2065
_journal_issue 4
_journal_name_full 'Acta Crystallographica Section E'
_journal_page_first o488
_journal_page_last o489
_journal_paper_doi 10.1107/S1600536814006333
_journal_volume 70
_journal_year 2014
_chemical_formula_iupac 'C20 H20 N2 S2'
_chemical_formula_moiety 'C20 H20 N2 S2'
_chemical_formula_sum 'C20 H20 N2 S2'
_chemical_formula_weight 352.50
_chemical_name_systematic
;
5,6-Dimethyl-2-(5-methylthiophen-2-yl)-1-[(5-methylthiophen-2-yl)methyl]-1<i>H</i>-benzimidazole
;
_space_group_crystal_system triclinic
_space_group_IT_number 2
_space_group_name_Hall '-P 1'
_space_group_name_H-M_alt 'P -1'
_symmetry_space_group_name_Hall '-P 1'
_symmetry_space_group_name_H-M 'P -1'
_atom_sites_solution_hydrogens geom
_atom_sites_solution_primary direct
_atom_sites_solution_secondary difmap
_cell_angle_alpha 79.171(5)
_cell_angle_beta 83.694(5)
_cell_angle_gamma 83.625(6)
_cell_formula_units_Z 2
_cell_length_a 6.4453(11)
_cell_length_b 10.0228(18)
_cell_length_c 14.249(3)
_cell_measurement_reflns_used 6329
_cell_measurement_temperature 200.(2)
_cell_measurement_theta_max 24.9277
_cell_measurement_theta_min 2.3146
_cell_volume 894.8(3)
_computing_cell_refinement 'SAINT (Bruker, 2013)'
_computing_data_collection '<i>APEX2</i> (Bruker, 2013)'
_computing_data_reduction 'SAINT (Bruker, 2013)'
_computing_molecular_graphics 'PLATON (Spek, 2009)'
_computing_publication_material 'publCIF (Westrip, 2010)'
_computing_structure_refinement 'SHELXL2013 (Sheldrick, 2008)'
_computing_structure_solution 'SHELXS97 (Sheldrick, 2008)'
_diffrn_ambient_temperature 200.(2)
_diffrn_measured_fraction_theta_full 0.980
_diffrn_measured_fraction_theta_max 0.980
_diffrn_measurement_device_type 'Bruker SMART X2S benchtop'
_diffrn_measurement_method '\w scans'
_diffrn_radiation_monochromator 'doubly curved silicon crystal'
_diffrn_radiation_type MoK\a
_diffrn_radiation_wavelength 0.71073
_diffrn_reflns_av_R_equivalents 0.0370
_diffrn_reflns_av_sigmaI/netI 0.0396
_diffrn_reflns_limit_h_max 7
_diffrn_reflns_limit_h_min -7
_diffrn_reflns_limit_k_max 11
_diffrn_reflns_limit_k_min -11
_diffrn_reflns_limit_l_max 15
_diffrn_reflns_limit_l_min -16
_diffrn_reflns_number 10964
_diffrn_reflns_theta_full 25.09
_diffrn_reflns_theta_max 25.09
_diffrn_reflns_theta_min 2.75
_exptl_absorpt_coefficient_mu 0.301
_exptl_absorpt_correction_T_max 0.89
_exptl_absorpt_correction_T_min 0.60
_exptl_absorpt_correction_type multi-scan
_exptl_absorpt_process_details '(SADABS; Bruker, 2013)'
_exptl_crystal_colour yellow
_exptl_crystal_density_diffrn 1.308
_exptl_crystal_density_method 'not measured'
_exptl_crystal_description block
_exptl_crystal_F_000 372
_exptl_crystal_size_max 0.400
_exptl_crystal_size_mid 0.400
_exptl_crystal_size_min 0.400
_refine_diff_density_max 0.258
_refine_diff_density_min -0.296
_refine_ls_extinction_method none
_refine_ls_goodness_of_fit_ref 1.026
_refine_ls_hydrogen_treatment constr
_refine_ls_matrix_type full
_refine_ls_number_parameters 276
_refine_ls_number_reflns 3121
_refine_ls_number_restraints 47
_refine_ls_restrained_S_all 1.024
_refine_ls_R_factor_all 0.0607
_refine_ls_R_factor_gt 0.0432
_refine_ls_shift/su_max 0.000
_refine_ls_shift/su_mean 0.000
_refine_ls_structure_factor_coef Fsqd
_refine_ls_weighting_details 'w=1/[\s^2^(Fo^2^)+(0.0639P)^2^+0.3970P] where P=(Fo^2^+2Fc^2^)/3'
_refine_ls_weighting_scheme calc
_refine_ls_wR_factor_gt 0.1108
_refine_ls_wR_factor_ref 0.1234
_reflns_number_gt 2420
_reflns_number_total 3121
_reflns_threshold_expression I>2\s(I)
_cod_data_source_file qk2065sup1.cif
_cod_data_source_block I
_cod_database_code 2239259
_cod_database_fobs_code 2239259

loop_
_space_group_symop_operation_xyz
'x, y, z'
'-x, -y, -z'

loop_
_atom_site_type_symbol
_atom_site_label
_atom_site_fract_x
_atom_site_fract_y
_atom_site_fract_z
_atom_site_U_iso_or_equiv
_atom_site_adp_type
_atom_site_calc_flag
_atom_site_occupancy
_atom_site_disorder_assembly
_atom_site_disorder_group
C C1 0.9366(4) 0.2289(3) 0.2305(2) 0.0381(7) Uani d 0.884(2) A 1
C C2 0.7398(4) 0.2498(3) 0.19474(18) 0.0373(6) Uani d 0.884(2) A 1
C C3 0.6040(8) 0.3653(6) 0.2051(5) 0.0429(12) Uani d 0.884(2) A 1
H H3 0.473 0.3818 0.1783 0.052 Uiso calc 0.884(2) A 1
C C4 0.6713(5) 0.4579(3) 0.2581(2) 0.0449(8) Uani d 0.884(2) A 1
C C5 0.8692(6) 0.4337(4) 0.2962(3) 0.0465(9) Uani d 0.884(2) A 1
C C6 1.0024(9) 0.3197(8) 0.2824(7) 0.0454(8) Uani d 0.884(2) A 1
H H6 1.1353 0.3033 0.3075 0.054 Uiso calc 0.884(2) A 1
C C41 0.5284(6) 0.5834(4) 0.2728(3) 0.0626(10) Uani d 0.884(2) A 1
H H41A 0.3988 0.584 0.2426 0.094 Uiso calc 0.884(2) A 1
H H41B 0.5986 0.6651 0.2436 0.094 Uiso calc 0.884(2) A 1
H H41C 0.4951 0.5827 0.3416 0.094 Uiso calc 0.884(2) A 1
C C51 0.9359(6) 0.5297(4) 0.3547(2) 0.0683(10) Uani d 0.884(2) A 1
H H51A 0.845 0.5256 0.4148 0.102 Uiso calc 0.884(2) A 1
H H51B 0.9244 0.623 0.3182 0.102 Uiso calc 0.884(2) A 1
H H51C 1.0815 0.5029 0.369 0.102 Uiso calc 0.884(2) A 1
N N1 1.0278(3) 0.1079(2) 0.20560(15) 0.0366(6) Uani d 0.884(2) A 1
C C7 0.8828(4) 0.0601(3) 0.15921(17) 0.0358(6) Uani d 0.884(2) A 1
N N2 0.7102(5) 0.1432(3) 0.1501(3) 0.0376(7) Uani d 0.884(2) A 1
C C8 0.9077(4) -0.0691(3) 0.1266(2) 0.0384(7) Uani d 0.884(2) A 1
C C9 1.0526(6) -0.1817(4) 0.1428(2) 0.0522(12) Uani d 0.884(2) A 1
H H9 1.1686 -0.1863 0.1794 0.063 Uiso calc 0.884(2) A 1
C C10 1.0088(6) -0.2882(4) 0.0990(3) 0.0586(11) Uani d 0.884(2) A 1
H H10 1.0942 -0.3723 0.1028 0.07 Uiso calc 0.884(2) A 1
C C11 0.8341(5) -0.2615(4) 0.0507(2) 0.0492(8) Uani d 0.884(2) A 1
S S1 0.72042(12) -0.10176(9) 0.05845(6) 0.0447(3) Uani d 0.884(2) A 1
C C61 0.7391(6) -0.3515(4) -0.0025(3) 0.0652(10) Uani d 0.884(2) A 1
H H61C 0.8254 -0.3586 -0.0627 0.098 Uiso calc 0.884(2) A 1
H H61A 0.5973 -0.3124 -0.0165 0.098 Uiso calc 0.884(2) A 1
H H61B 0.7324 -0.4425 0.037 0.098 Uiso calc 0.884(2) A 1
C C201 0.978(3) -0.058(2) 0.1416(17) 0.0381(7) Uani d 0.116(2) A 2
C C202 0.775(3) -0.0185(17) 0.1147(13) 0.0373(6) Uani d 0.116(2) A 2
C C203 0.653(4) -0.098(3) 0.073(2) 0.0429(12) Uani d 0.116(2) A 2
H H203 0.5116 -0.0714 0.0591 0.052 Uiso calc 0.116(2) A 2
C C204 0.769(4) -0.224(3) 0.054(2) 0.0449(8) Uani d 0.116(2) A 2
C C205 0.980(4) -0.263(2) 0.072(2) 0.0465(9) Uani d 0.116(2) A 2
C C206 1.079(4) -0.178(3) 0.116(2) 0.0454(8) Uani d 0.116(2) A 2
H H206 1.2211 -0.203 0.1294 0.054 Uiso calc 0.116(2) A 2
C C241 0.655(5) -0.313(3) 0.005(3) 0.0626(10) Uani d 0.116(2) A 2
H H24A 0.5239 -0.2625 -0.0162 0.094 Uiso calc 0.116(2) A 2
H H24B 0.6226 -0.3958 0.0506 0.094 Uiso calc 0.116(2) A 2
H H24C 0.7437 -0.3376 -0.0505 0.094 Uiso calc 0.116(2) A 2
C C251 1.108(4) -0.392(2) 0.0553(19) 0.0683(10) Uani d 0.116(2) A 2
H H25A 1.2486 -0.3923 0.0761 0.102 Uiso calc 0.116(2) A 2
H H25B 1.1202 -0.3962 -0.0131 0.102 Uiso calc 0.116(2) A 2
H H25C 1.0405 -0.4704 0.0921 0.102 Uiso calc 0.116(2) A 2
N N201 1.034(2) 0.0443(17) 0.1869(13) 0.0366(6) Uani d 0.116(2) A 2
C C207 0.865(3) 0.1387(16) 0.1827(13) 0.0358(6) Uani d 0.116(2) A 2
N N202 0.704(4) 0.104(3) 0.147(3) 0.0376(7) Uani d 0.116(2) A 2
C C208 0.859(3) 0.258(2) 0.2257(18) 0.0384(7) Uani d 0.116(2) A 2
C C209 0.999(8) 0.305(7) 0.277(7) 0.0522(12) Uani d 0.116(2) A 2
H H209 1.1339 0.2609 0.2893 0.063 Uiso calc 0.116(2) A 2
C C210 0.914(6) 0.425(4) 0.309(4) 0.0586(11) Uani d 0.116(2) A 2
H H210 0.9855 0.4688 0.3481 0.07 Uiso calc 0.116(2) A 2
C C211 0.724(5) 0.475(3) 0.280(2) 0.0492(8) Uani d 0.116(2) A 2
S S201 0.644(2) 0.3748(17) 0.2127(12) 0.0447(3) Uani d 0.116(2) A 2
C C261 0.592(5) 0.606(3) 0.295(2) 0.0652(10) Uani d 0.116(2) A 2
H H26A 0.4495 0.5851 0.3204 0.098 Uiso calc 0.116(2) A 2
H H26B 0.5866 0.6687 0.2331 0.098 Uiso calc 0.116(2) A 2
H H26C 0.6544 0.6485 0.34 0.098 Uiso calc 0.116(2) A 2
C C12 1.2465(3) 0.0569(3) 0.21561(16) 0.0415(6) Uani d 1.0 . .
H H12A 1.3325 0.1352 0.2052 0.05 Uiso calc 1.0 A 1
H H12B 1.2956 0.0014 0.1655 0.05 Uiso calc 1.0 A 1
C C13 1.2791(3) -0.0285(2) 0.31259(15) 0.0373(5) Uani d 1.0 . .
C C14 1.1370(4) -0.0773(3) 0.38263(18) 0.0579(8) Uani d 1.0 . .
H H14 0.9901 -0.0631 0.3777 0.069 Uiso calc 1.0 . .
C C15 1.2288(4) -0.1530(3) 0.46544(18) 0.0588(8) Uani d 1.0 . .
H H15 1.1487 -0.1949 0.521 0.071 Uiso calc 1.0 . .
C C16 1.4376(4) -0.1594(3) 0.45742(16) 0.0446(6) Uani d 1.0 . .
S S2 1.52848(9) -0.07226(7) 0.34707(4) 0.0434(2) Uani d 1.0 . .
C C71 1.5901(5) -0.2263(3) 0.52863(18) 0.0596(8) Uani d 1.0 . .
H H71B 1.513 -0.2596 0.5902 0.089 Uiso calc 1.0 . .
H H71C 1.6838 -0.1597 0.5373 0.089 Uiso calc 1.0 . .
H H71A 1.673 -0.303 0.5048 0.089 Uiso calc 1.0 . .

loop_
_atom_site_aniso_label
_atom_site_aniso_U_11
_atom_site_aniso_U_22
_atom_site_aniso_U_33
_atom_site_aniso_U_12
_atom_site_aniso_U_13
_atom_site_aniso_U_23
C1 0.0329(16) 0.0515(18) 0.0243(13) -0.0065(13) -0.0050(13) 0.0103(12)
C2 0.0303(14) 0.0493(16) 0.0253(13) -0.0046(12) -0.0030(11) 0.0117(11)
C3 0.042(3) 0.052(2) 0.034(2) -0.003(2) -0.0122(19) -0.0002(14)
C4 0.052(2) 0.0523(18) 0.0265(17) -0.0064(15) -0.0026(12) 0.0042(13)
C5 0.055(3) 0.0557(19) 0.0268(19) -0.0138(19) -0.0042(16) 0.0024(15)
C6 0.0436(16) 0.066(3) 0.023(2) -0.0082(16) -0.0055(12) 0.0039(17)
C41 0.070(3) 0.062(2) 0.055(2) 0.0029(18) -0.0082(17) -0.0137(17)
C51 0.082(2) 0.077(2) 0.049(2) -0.0076(19) -0.0123(18) -0.0167(17)
N1 0.0297(11) 0.0525(16) 0.0247(12) -0.0061(11) -0.0048(9) 0.0029(10)
C7 0.0302(13) 0.0514(17) 0.0210(13) -0.0071(12) -0.0036(10) 0.0081(11)
N2 0.0299(11) 0.048(2) 0.0298(11) -0.0043(13) -0.0057(8) 0.0071(17)
C8 0.0327(17) 0.0553(17) 0.0235(14) -0.0060(14) -0.0049(12) 0.0052(12)
C9 0.050(2) 0.063(2) 0.041(3) 0.0093(16) -0.0188(19) -0.0037(18)
C10 0.061(2) 0.061(2) 0.053(3) 0.0119(17) -0.0163(17) -0.0114(18)
C11 0.055(2) 0.063(2) 0.0258(14) -0.0114(15) -0.0017(17) 0.0022(15)
S1 0.0416(5) 0.0579(5) 0.0325(5) -0.0058(4) -0.0125(4) 0.0036(3)
C61 0.084(3) 0.072(3) 0.0420(19) -0.015(2) -0.012(2) -0.0070(18)
C201 0.0329(16) 0.0515(18) 0.0243(13) -0.0065(13) -0.0050(13) 0.0103(12)
C202 0.0303(14) 0.0493(16) 0.0253(13) -0.0046(12) -0.0030(11) 0.0117(11)
C203 0.042(3) 0.052(2) 0.034(2) -0.003(2) -0.0122(19) -0.0002(14)
C204 0.052(2) 0.0523(18) 0.0265(17) -0.0064(15) -0.0026(12) 0.0042(13)
C205 0.055(3) 0.0557(19) 0.0268(19) -0.0138(19) -0.0042(16) 0.0024(15)
C206 0.0436(16) 0.066(3) 0.023(2) -0.0082(16) -0.0055(12) 0.0039(17)
C241 0.070(3) 0.062(2) 0.055(2) 0.0029(18) -0.0082(17) -0.0137(17)
C251 0.082(2) 0.077(2) 0.049(2) -0.0076(19) -0.0123(18) -0.0167(17)
N201 0.0297(11) 0.0525(16) 0.0247(12) -0.0061(11) -0.0048(9) 0.0029(10)
C207 0.0302(13) 0.0514(17) 0.0210(13) -0.0071(12) -0.0036(10) 0.0081(11)
N202 0.0299(11) 0.048(2) 0.0298(11) -0.0043(13) -0.0057(8) 0.0071(17)
C208 0.0327(17) 0.0553(17) 0.0235(14) -0.0060(14) -0.0049(12) 0.0052(12)
C209 0.050(2) 0.063(2) 0.041(3) 0.0093(16) -0.0188(19) -0.0037(18)
C210 0.061(2) 0.061(2) 0.053(3) 0.0119(17) -0.0163(17) -0.0114(18)
C211 0.055(2) 0.063(2) 0.0258(14) -0.0114(15) -0.0017(17) 0.0022(15)
S201 0.0416(5) 0.0579(5) 0.0325(5) -0.0058(4) -0.0125(4) 0.0036(3)
C261 0.084(3) 0.072(3) 0.0420(19) -0.015(2) -0.012(2) -0.0070(18)
C12 0.0289(12) 0.0621(16) 0.0289(12) -0.0047(11) -0.0071(10) 0.0067(11)
C13 0.0326(12) 0.0502(14) 0.0269(12) -0.0030(10) -0.0071(10) 0.0011(10)
C14 0.0376(14) 0.091(2) 0.0374(14) -0.0103(14) -0.0063(12) 0.0137(14)
C15 0.0536(17) 0.083(2) 0.0293(14) -0.0117(15) -0.0015(12) 0.0181(13)
C16 0.0531(16) 0.0521(15) 0.0250(12) -0.0016(12) -0.0086(11) 0.0034(10)
S2 0.0351(4) 0.0610(4) 0.0287(3) -0.0006(3) -0.0088(2) 0.0068(3)
C71 0.0706(19) 0.0691(19) 0.0331(14) 0.0073(15) -0.0167(13) 0.0052(13)

loop_
_atom_type_symbol
_atom_type_description
_atom_type_scat_dispersion_real
_atom_type_scat_dispersion_imag
_atom_type_scat_source
C C 0.0033 0.0016 'International Tables Vol C Tables 4.2.6.8 and 6.1.1.4'
H H 0.0000 0.0000 'International Tables Vol C Tables 4.2.6.8 and 6.1.1.4'
N N 0.0061 0.0033 'International Tables Vol C Tables 4.2.6.8 and 6.1.1.4'
S S 0.1246 0.1234 'International Tables Vol C Tables 4.2.6.8 and 6.1.1.4'

loop_
_geom_angle_atom_site_label_1
_geom_angle_atom_site_label_2
_geom_angle_atom_site_label_3
_geom_angle
N1 C1 C2 105.5(2)
N1 C1 C6 132.9(3)
C2 C1 C6 121.6(3)
N2 C2 C3 128.4(3)
N2 C2 C1 110.1(2)
C3 C2 C1 121.5(3)
C2 C3 C4 116.8(3)
C2 C3 H3 121.6
C4 C3 H3 121.6
C5 C4 C3 121.2(4)
C5 C4 C41 120.0(3)
C3 C4 C41 118.8(3)
C6 C5 C4 120.5(3)
C6 C5 C51 118.7(3)
C4 C5 C51 120.8(3)
C5 C6 C1 118.4(4)
C5 C6 H6 120.8
C1 C6 H6 120.8
C4 C41 H41A 109.5
C4 C41 H41B 109.5
H41A C41 H41B 109.5
C4 C41 H41C 109.5
H41A C41 H41C 109.5
H41B C41 H41C 109.5
C5 C51 H51A 109.5
C5 C51 H51B 109.5
H51A C51 H51B 109.5
C5 C51 H51C 109.5
H51A C51 H51C 109.5
H51B C51 H51C 109.5
C7 N1 C1 106.5(2)
C7 N1 C12 128.7(2)
C1 N1 C12 124.2(2)
N2 C7 N1 112.8(3)
N2 C7 C8 122.1(2)
N1 C7 C8 125.1(2)
C7 N2 C2 105.1(2)
C9 C8 C7 132.5(3)
C9 C8 S1 109.7(3)
C7 C8 S1 117.7(2)
C8 C9 C10 112.3(3)
C8 C9 H9 123.8
C10 C9 H9 123.8
C11 C10 C9 114.6(3)
C11 C10 H10 122.7
C9 C10 H10 122.7
C10 C11 C61 129.0(3)
C10 C11 S1 110.1(3)
C61 C11 S1 120.9(3)
C11 S1 C8 93.33(15)
C11 C61 H61C 109.5
C11 C61 H61A 109.5
H61C C61 H61A 109.5
C11 C61 H61B 109.5
H61C C61 H61B 109.5
H61A C61 H61B 109.5
C206 C201 C202 117.6(16)
C206 C201 N201 135.0(17)
C202 C201 N201 107.3(13)
C201 C202 N202 108.0(13)
C201 C202 C203 125.5(15)
N202 C202 C203 126.1(15)
C202 C203 C204 112.3(17)
C202 C203 H203 123.8
C204 C203 H203 123.8
C205 C204 C203 124.0(17)
C205 C204 C241 119.6(17)
C203 C204 C241 116.2(17)
C206 C205 C204 118.0(17)
C206 C205 C251 114.9(18)
C204 C205 C251 127.0(18)
C205 C206 C201 122.(2)
C205 C206 H206 118.9
C201 C206 H206 118.9
C204 C241 H24A 109.5
C204 C241 H24B 109.5
H24A C241 H24B 109.5
C204 C241 H24C 109.5
H24A C241 H24C 109.5
H24B C241 H24C 109.5
C205 C251 H25A 109.5
C205 C251 H25B 109.5
H25A C251 H25B 109.5
C205 C251 H25C 109.5
H25A C251 H25C 109.5
H25B C251 H25C 109.5
C207 N201 C201 104.4(13)
C207 N201 C12 128.0(13)
C201 N201 C12 126.7(13)
N202 C207 N201 114.7(14)
N202 C207 C208 123.7(15)
N201 C207 C208 121.2(14)
C207 N202 C202 105.3(15)
C209 C208 C207 133.4(18)
C209 C208 S201 108.7(15)
C207 C208 S201 117.9(15)
C208 C209 C210 111.(2)
C208 C209 H209 124.3
C210 C209 H209 124.3
C211 C210 C209 115.(2)
C211 C210 H210 122.5
C209 C210 H210 122.5
C210 C211 C261 130.(2)
C210 C211 S201 110.0(15)
C261 C211 S201 120.0(18)
C211 S201 C208 94.6(11)
C211 C261 H26A 109.5
C211 C261 H26B 109.5
H26A C261 H26B 109.5
C211 C261 H26C 109.5
H26A C261 H26C 109.5
H26B C261 H26C 109.5
N1 C12 C13 112.70(19)
N201 C12 C13 110.9(7)
N1 C12 H12A 109.1
C13 C12 H12A 109.1
N1 C12 H12B 109.1
C13 C12 H12B 109.1
H12A C12 H12B 107.8
C14 C13 C12 129.4(2)
C14 C13 S2 110.64(18)
C12 C13 S2 119.96(16)
C13 C14 C15 113.1(2)
C13 C14 H14 123.5
C15 C14 H14 123.5
C16 C15 C14 113.6(2)
C16 C15 H15 123.2
C14 C15 H15 123.2
C15 C16 C71 129.8(2)
C15 C16 S2 110.34(18)
C71 C16 S2 119.9(2)
C13 S2 C16 92.37(11)
C16 C71 H71B 109.5
C16 C71 H71C 109.5
H71B C71 H71C 109.5
C16 C71 H71A 109.5
H71B C71 H71A 109.5
H71C C71 H71A 109.5

loop_
_geom_bond_atom_site_label_1
_geom_bond_atom_site_label_2
_geom_bond_distance
C1 N1 1.379(4)
C1 C2 1.399(4)
C1 C6 1.400(5)
C2 N2 1.382(4)
C2 C3 1.392(7)
C3 C4 1.429(6)
C3 H3 0.95
C4 C5 1.419(4)
C4 C41 1.508(4)
C5 C6 1.382(5)
C5 C51 1.509(5)
C6 H6 0.95
C41 H41A 0.98
C41 H41B 0.98
C41 H41C 0.98
C51 H51A 0.98
C51 H51B 0.98
C51 H51C 0.98
N1 C7 1.377(3)
N1 C12 1.458(3)
C7 N2 1.317(4)
C7 C8 1.443(4)
C8 C9 1.384(4)
C8 S1 1.723(3)
C9 C10 1.402(5)
C9 H9 0.95
C10 C11 1.359(5)
C10 H10 0.95
C11 C61 1.498(4)
C11 S1 1.703(4)
C61 H61C 0.98
C61 H61A 0.98
C61 H61B 0.98
C201 C206 1.396(18)
C201 C202 1.397(16)
C201 N201 1.406(16)
C202 N202 1.403(18)
C202 C203 1.425(17)
C203 C204 1.450(18)
C203 H203 0.95
C204 C205 1.413(17)
C204 C241 1.515(18)
C205 C206 1.390(19)
C205 C251 1.500(18)
C206 H206 0.95
C241 H24A 0.98
C241 H24B 0.98
C241 H24C 0.98
C251 H25A 0.98
C251 H25B 0.98
C251 H25C 0.98
N201 C207 1.357(15)
N201 C12 1.498(15)
C207 N202 1.312(16)
C207 C208 1.435(16)
C208 C209 1.393(19)
C208 S201 1.716(17)
C209 C210 1.40(2)
C209 H209 0.95
C210 C211 1.351(18)
C210 H210 0.95
C211 C261 1.516(18)
C211 S201 1.666(17)
C261 H26A 0.98
C261 H26B 0.98
C261 H26C 0.98
C12 C13 1.505(3)
C12 H12A 0.99
C12 H12B 0.99
C13 C14 1.338(3)
C13 S2 1.718(2)
C14 C15 1.426(3)
C14 H14 0.95
C15 C16 1.333(4)
C15 H15 0.95
C16 C71 1.504(3)
C16 S2 1.724(2)
C71 H71B 0.98
C71 H71C 0.98
C71 H71A 0.98

loop_
_geom_hbond_atom_site_label_D
_geom_hbond_atom_site_label_H
_geom_hbond_atom_site_label_A
_geom_hbond_site_symmetry_A
_geom_hbond_distance_DH
_geom_hbond_distance_HA
_geom_hbond_distance_DA
_geom_hbond_angle_DHA
_geom_hbond_publ_flag
C12 H12A N2 1_655 0.99 2.48 3.195(4) 128.9 yes
C71 H71B S201 2_756 0.98 2.94 3.912(17) 169.8 no
C61 H61B C3 1_545 0.98 2.88 3.793(8) 154.8 yes
C71 H71B C4 2_756 0.98 2.89 3.815(4) 156.9 yes

loop_
_geom_torsion_atom_site_label_1
_geom_torsion_atom_site_label_2
_geom_torsion_atom_site_label_3
_geom_torsion_atom_site_label_4
_geom_torsion
N1 C1 C2 N2 0.8(3)
C6 C1 C2 N2 -177.5(6)
N1 C1 C2 C3 -178.7(4)
C6 C1 C2 C3 3.1(7)
N2 C2 C3 C4 177.7(4)
C1 C2 C3 C4 -2.9(7)
C2 C3 C4 C5 1.3(8)
C2 C3 C4 C41 -179.0(4)
C3 C4 C5 C6 0.3(9)
C41 C4 C5 C6 -179.4(7)
C3 C4 C5 C51 -178.0(4)
C41 C4 C5 C51 2.3(6)
C4 C5 C6 C1 -0.3(12)
C51 C5 C6 C1 178.1(6)
N1 C1 C6 C5 -179.0(5)
C2 C1 C6 C5 -1.4(12)
C2 C1 N1 C7 -1.6(3)
C6 C1 N1 C7 176.3(7)
C2 C1 N1 C12 170.2(2)
C6 C1 N1 C12 -11.8(8)
C1 N1 C7 N2 2.1(3)
C12 N1 C7 N2 -169.3(3)
C1 N1 C7 C8 -175.5(2)
C12 N1 C7 C8 13.1(4)
N1 C7 N2 C2 -1.6(4)
C8 C7 N2 C2 176.1(3)
C3 C2 N2 C7 179.8(4)
C1 C2 N2 C7 0.5(4)
N2 C7 C8 C9 -166.6(4)
N1 C7 C8 C9 10.7(5)
N2 C7 C8 S1 9.6(4)
N1 C7 C8 S1 -173.04(19)
C7 C8 C9 C10 177.2(3)
S1 C8 C9 C10 0.8(4)
C8 C9 C10 C11 -0.6(5)
C9 C10 C11 C61 -178.8(4)
C9 C10 C11 S1 0.2(4)
C10 C11 S1 C8 0.2(3)
C61 C11 S1 C8 179.3(3)
C9 C8 S1 C11 -0.6(3)
C7 C8 S1 C11 -177.6(2)
C206 C201 C202 N202 -180.(3)
N201 C201 C202 N202 -2.(3)
C206 C201 C202 C203 8.(4)
N201 C201 C202 C203 -175.(2)
C201 C202 C203 C204 -4.(4)
N202 C202 C203 C204 -176.(3)
C202 C203 C204 C205 -1.(5)
C202 C203 C204 C241 -177.(3)
C203 C204 C205 C206 4.(5)
C241 C204 C205 C206 180.(3)
C203 C204 C205 C251 179.(3)
C241 C204 C205 C251 -5.(5)
C204 C205 C206 C201 0.(5)
C251 C205 C206 C201 -176.(3)
C202 C201 C206 C205 -5.(5)
N201 C201 C206 C205 179.(3)
C206 C201 N201 C207 175.(3)
C202 C201 N201 C207 -1.(2)
C206 C201 N201 C12 6.(5)
C202 C201 N201 C12 -170.8(17)
C201 N201 C207 N202 5.(3)
C12 N201 C207 N202 174.(2)
C201 N201 C207 C208 177.(2)
C12 N201 C207 C208 -13.(3)
N201 C207 N202 C202 -6.(4)
C208 C207 N202 C202 -179.(2)
C201 C202 N202 C207 5.(3)
C203 C202 N202 C207 178.(3)
N202 C207 C208 C209 171.(7)
N201 C207 C208 C209 -1.(8)
N202 C207 C208 S201 -11.(4)
N201 C207 C208 S201 177.4(18)
C207 C208 C209 C210 -177.(4)
S201 C208 C209 C210 5.(9)
C208 C209 C210 C211 -3.(11)
C209 C210 C211 C261 -176.(6)
C209 C210 C211 S201 0.(8)
C210 C211 S201 C208 3.(4)
C261 C211 S201 C208 179.(3)
C209 C208 S201 C211 -4.(5)
C207 C208 S201 C211 177.(2)
C7 N1 C12 N201 -9.2(15)
C1 N1 C12 N201 -179.2(17)
C7 N1 C12 C13 -101.5(3)
C1 N1 C12 C13 88.5(3)
C207 N201 C12 N1 8.3(10)
C201 N201 C12 N1 176.(3)
C207 N201 C12 C13 107.7(18)
C201 N201 C12 C13 -85.(2)
N1 C12 C13 C14 10.1(4)
N201 C12 C13 C14 -20.7(7)
N1 C12 C13 S2 -168.13(18)
N201 C12 C13 S2 161.1(6)
C12 C13 C14 C15 -179.1(3)
S2 C13 C14 C15 -0.7(3)
C13 C14 C15 C16 0.6(4)
C14 C15 C16 C71 178.7(3)
C14 C15 C16 S2 -0.1(3)
C14 C13 S2 C16 0.6(2)
C12 C13 S2 C16 179.1(2)
C15 C16 S2 C13 -0.3(2)
C71 C16 S2 C13 -179.2(2)
